data_4109200
loop_
_publ_author_name
'Michael A. Shestopalov'
'Yuri V. Mironov'
'Konstantin A. Brylev'
'Svetlana G. Kozlova'
'Vladimir E. Fedorov'
'Hartmut Spies'
'Hans-J\"urgen Pietzsch'
'Holger Stephan'
'Gerhard Geipel'
'Gerd Bernhard'

_publ_contact_author_address
;Nikolaev Institute of Inorganic Chemistry,
SB Russian Academy of Sciences,
Akad. Lavrentiev prospekt 3,
Novosibirsk 90,
630090 Russia
;
_publ_contact_author_email fed@che.nsk.su
_publ_contact_author_fax '007 383 3309489'
_publ_contact_author_name 'Prof. Vladimir E. Fedorov'
_publ_contact_author_phone '007 383 3309253'
_publ_section_title
;
 Cluster Core Controlled Reactions of Substitution of Terminal Bromide
 Ligands by Triphenylphosphine in Octahedral Rhenium Chalcobromide
 Complexes
;
_journal_name_full 'Journal of the American Chemical Society'
_journal_page_first 3714
_journal_page_last 3721
_journal_paper_doi 10.1021/ja0668062
_journal_volume 129
_journal_year 2007
_chemical_formula_moiety trans-[{Re6Se8}(PPh3)4Br2]
_chemical_formula_sum 'C72 H60 Br2 P4 Re6 Se8'
_chemical_formula_weight 2957.78
_space_group_IT_number 14
_symmetry_cell_setting monoclinic
_symmetry_Int_Tables_number 14
_symmetry_space_group_name_Hall '-P 2ybc'
_symmetry_space_group_name_H-M 'P 1 21/c 1'
_atom_sites_solution_hydrogens geom
_atom_sites_solution_primary direct
_atom_sites_solution_secondary difmap
_audit_creation_method SHELXL-97
_cell_angle_alpha 90.00
_cell_angle_beta 102.1030(10)
_cell_angle_gamma 90.00
_cell_formula_units_Z 2
_cell_length_a 12.3444(2)
_cell_length_b 16.2377(4)
_cell_length_c 19.5427(4)
_cell_measurement_reflns_used 6404
_cell_measurement_temperature 293(2)
_cell_measurement_theta_max 29.43
_cell_measurement_theta_min 2.73
_cell_volume 3830.16(14)
_computing_cell_refinement 'SAINT (Bruker, 2004)'
_computing_data_collection 'APEX2 (Bruker, 2004)'
_computing_data_reduction 'SAINT (Bruker, 2004)'
_computing_molecular_graphics 'SHELXTL (Bruker, 2004)'
_computing_publication_material 'SHELXTL (Bruker, 2004)'
_computing_structure_refinement 'SHELXTL (Bruker, 2004)'
_computing_structure_solution 'SHELXTL (Bruker, 2004)'
_diffrn_ambient_temperature 293(2)
_diffrn_detector_area_resol_mean 25
_diffrn_measured_fraction_theta_full 0.969
_diffrn_measured_fraction_theta_max 0.969
_diffrn_measurement_device_type 'Bruker Nonius X8Apex CCD area-detector'
_diffrn_measurement_method '\f scans'
_diffrn_radiation_monochromator graphite
_diffrn_radiation_probe x-ray
_diffrn_radiation_type MoK\a
_diffrn_radiation_wavelength 0.71073
_diffrn_reflns_av_R_equivalents 0.0408
_diffrn_reflns_av_sigmaI/netI 0.0454
_diffrn_reflns_limit_h_max 14
_diffrn_reflns_limit_h_min -10
_diffrn_reflns_limit_k_max 19
_diffrn_reflns_limit_k_min -19
_diffrn_reflns_limit_l_max 23
_diffrn_reflns_limit_l_min -23
_diffrn_reflns_number 28140
_diffrn_reflns_theta_full 25.00
_diffrn_reflns_theta_max 25.35
_diffrn_reflns_theta_min 2.47
_diffrn_source 'fine-focus sealed tube'
_diffrn_standards_decay_% 0
_diffrn_standards_number 0
_exptl_absorpt_coefficient_mu 14.411
_exptl_absorpt_correction_T_max 0.7515
_exptl_absorpt_correction_T_min 0.3101
_exptl_absorpt_correction_type multi-scan
_exptl_absorpt_process_details 'SADABS (Bruker, 2004)'
_exptl_crystal_colour 'dark red'
_exptl_crystal_density_diffrn 2.565
_exptl_crystal_description needle
_exptl_crystal_F_000 2688
_exptl_crystal_size_max 0.30
_exptl_crystal_size_mid 0.07
_exptl_crystal_size_min 0.02
_refine_diff_density_max 2.490
_refine_diff_density_min -0.893
_refine_diff_density_rms 0.187
_refine_ls_extinction_coef 0
_refine_ls_extinction_method none
_refine_ls_goodness_of_fit_ref 1.071
_refine_ls_hydrogen_treatment constr
_refine_ls_matrix_type full
_refine_ls_number_parameters 415
_refine_ls_number_reflns 6797
_refine_ls_number_restraints 0
_refine_ls_restrained_S_all 1.071
_refine_ls_R_factor_all 0.0503
_refine_ls_R_factor_gt 0.0321
_refine_ls_shift/su_max 0.001
_refine_ls_shift/su_mean 0.000
_refine_ls_structure_factor_coef Fsqd
_refine_ls_weighting_details 'calc w=1/[\s^2^(Fo^2^)+(0.0378P)^2^] where P=(Fo^2^+2Fc^2^)/3'
_refine_ls_weighting_scheme calc
_refine_ls_wR_factor_gt 0.0744
_refine_ls_wR_factor_ref 0.0798
_reflns_number_gt 5211
_reflns_number_total 6797
_reflns_threshold_expression >2\s(I)
_cod_data_source_file ja0668062si20061208_071712_3.cif
_cod_data_source_block compound2
_cod_original_sg_symbol_H-M 'P 21/c'
_cod_database_code 4109200

loop_
_symmetry_equiv_pos_as_xyz
'x, y, z'
'-x, y+1/2, -z+1/2'
'-x, -y, -z'
'x, -y-1/2, z-1/2'

loop_
_atom_site_label
_atom_site_type_symbol
_atom_site_fract_x
_atom_site_fract_y
_atom_site_fract_z
_atom_site_U_iso_or_equiv
_atom_site_adp_type
_atom_site_occupancy
_atom_site_symmetry_multiplicity
_atom_site_calc_flag
_atom_site_refinement_flags
Re1 Re 0.60900(2) -0.061502(18) 0.059787(13) 0.02730(9) Uani 1 1 d .
Re3 Re 0.44575(2) 0.036333(18) 0.076535(13) 0.02730(9) Uani 1 1 d .
Re2 Re 0.59522(2) 0.090937(18) 0.009680(13) 0.02688(9) Uani 1 1 d .
Br3 Br 0.36939(6) 0.08798(5) 0.18127(4) 0.0434(2) Uani 1 1 d .
Se1 Se 0.74589(5) -0.00703(5) -0.00794(4) 0.03301(18) Uani 1 1 d .
Se2 Se 0.45892(6) -0.10914(5) 0.12070(3) 0.03276(18) Uani 1 1 d .
Se3 Se 0.43432(6) 0.17913(4) 0.02511(4) 0.03267(17) Uani 1 1 d .
Se4 Se 0.64393(6) 0.06086(5) 0.13911(4) 0.03359(18) Uani 1 1 d .
P1 P 0.75356(15) -0.13802(12) 0.14634(10) 0.0326(4) Uani 1 1 d .
P2 P 0.70647(16) 0.22243(12) 0.02417(10) 0.0340(4) Uani 1 1 d .
C111 C 0.7714(6) -0.2469(5) 0.1305(4) 0.044(2) Uani 1 1 d .
C112 C 0.7751(8) -0.3098(6) 0.1799(5) 0.068(3) Uani 1 1 d .
H112 H 0.7548 -0.2985 0.2221 0.081 Uiso 1 1 calc R
C113 C 0.8085(10) -0.3887(7) 0.1669(6) 0.091(4) Uani 1 1 d .
H113 H 0.8131 -0.4292 0.2010 0.110 Uiso 1 1 calc R
C114 C 0.8351(10) -0.4072(7) 0.1038(7) 0.096(4) Uani 1 1 d .
H114 H 0.8566 -0.4604 0.0950 0.115 Uiso 1 1 calc R
C115 C 0.8299(8) -0.3470(7) 0.0537(6) 0.078(3) Uani 1 1 d .
H115 H 0.8473 -0.3596 0.0108 0.094 Uiso 1 1 calc R
C116 C 0.7992(7) -0.2691(6) 0.0667(4) 0.056(2) Uani 1 1 d .
H116 H 0.7965 -0.2291 0.0324 0.067 Uiso 1 1 calc R
C121 C 0.8989(6) -0.1048(5) 0.1573(4) 0.046(2) Uani 1 1 d .
C122 C 0.9849(7) -0.1624(6) 0.1781(5) 0.069(3) Uani 1 1 d .
H122 H 0.9682 -0.2173 0.1848 0.083 Uiso 1 1 calc R
C123 C 1.0933(8) -0.1373(8) 0.1886(6) 0.097(4) Uani 1 1 d .
H123 H 1.1497 -0.1754 0.2033 0.117 Uiso 1 1 calc R
C124 C 1.1197(8) -0.0577(8) 0.1780(5) 0.083(4) Uani 1 1 d .
H124 H 1.1935 -0.0421 0.1835 0.100 Uiso 1 1 calc R
C125 C 1.0373(9) -0.0007(7) 0.1591(5) 0.082(3) Uani 1 1 d .
H125 H 1.0560 0.0540 0.1534 0.098 Uiso 1 1 calc R
C126 C 0.9264(7) -0.0227(6) 0.1481(4) 0.060(3) Uani 1 1 d .
H126 H 0.8712 0.0166 0.1348 0.072 Uiso 1 1 calc R
C131 C 0.7315(6) -0.1320(5) 0.2364(4) 0.0410(19) Uani 1 1 d .
C132 C 0.7899(8) -0.0772(6) 0.2837(5) 0.069(3) Uani 1 1 d .
H132 H 0.8425 -0.0436 0.2700 0.083 Uiso 1 1 calc R
C133 C 0.7724(11) -0.0705(8) 0.3517(5) 0.094(4) Uani 1 1 d .
H133 H 0.8119 -0.0326 0.3830 0.113 Uiso 1 1 calc R
C134 C 0.6949(11) -0.1216(9) 0.3714(6) 0.093(4) Uani 1 1 d .
H134 H 0.6842 -0.1194 0.4171 0.111 Uiso 1 1 calc R
C135 C 0.6344(9) -0.1749(8) 0.3257(6) 0.088(4) Uani 1 1 d .
H135 H 0.5814 -0.2081 0.3395 0.105 Uiso 1 1 calc R
C136 C 0.6521(7) -0.1795(6) 0.2580(4) 0.061(3) Uani 1 1 d .
H136 H 0.6095 -0.2156 0.2264 0.074 Uiso 1 1 calc R
C211 C 0.6847(7) 0.2834(5) -0.0568(4) 0.049(2) Uani 1 1 d .
C212 C 0.7697(9) 0.3054(6) -0.0885(5) 0.077(3) Uani 1 1 d .
H212 H 0.8424 0.2902 -0.0694 0.092 Uiso 1 1 calc R
C213 C 0.7437(12) 0.3519(8) -0.1509(6) 0.098(4) Uani 1 1 d .
H213 H 0.7998 0.3668 -0.1737 0.118 Uiso 1 1 calc R
C214 C 0.6354(12) 0.3754(8) -0.1787(6) 0.098(4) Uani 1 1 d .
H214 H 0.6195 0.4070 -0.2193 0.118 Uiso 1 1 calc R
C215 C 0.5540(10) 0.3528(6) -0.1473(5) 0.072(3) Uani 1 1 d .
H215 H 0.4814 0.3677 -0.1669 0.086 Uiso 1 1 calc R
C216 C 0.5756(7) 0.3082(5) -0.0870(4) 0.058(2) Uani 1 1 d .
H216 H 0.5178 0.2939 -0.0655 0.069 Uiso 1 1 calc R
C221 C 0.6701(6) 0.2977(5) 0.0871(4) 0.048(2) Uani 1 1 d .
C222 C 0.6489(9) 0.3789(6) 0.0690(5) 0.070(3) Uani 1 1 d .
H222 H 0.6514 0.3967 0.0241 0.084 Uiso 1 1 calc R
C223 C 0.6236(10) 0.4344(7) 0.1174(6) 0.094(4) Uani 1 1 d .
H223 H 0.6090 0.4891 0.1046 0.112 Uiso 1 1 calc R
C224 C 0.6202(8) 0.4095(7) 0.1837(6) 0.080(3) Uani 1 1 d .
H224 H 0.6034 0.4468 0.2160 0.096 Uiso 1 1 calc R
C225 C 0.6416(8) 0.3294(6) 0.2018(5) 0.067(3) Uani 1 1 d .
H225 H 0.6403 0.3118 0.2469 0.080 Uiso 1 1 calc R
C226 C 0.6649(7) 0.2750(6) 0.1539(4) 0.058(2) Uani 1 1 d .
H226 H 0.6778 0.2202 0.1670 0.070 Uiso 1 1 calc R
C231 C 0.8536(6) 0.2128(5) 0.0504(4) 0.047(2) Uani 1 1 d .
C232 C 0.9177(7) 0.2546(6) 0.1068(5) 0.064(3) Uani 1 1 d .
H232 H 0.8826 0.2888 0.1336 0.077 Uiso 1 1 calc R
C233 C 1.0338(8) 0.2470(7) 0.1247(5) 0.078(3) Uani 1 1 d .
H233 H 1.0745 0.2737 0.1639 0.093 Uiso 1 1 calc R
C234 C 1.0860(8) 0.1992(7) 0.0830(6) 0.078(3) Uani 1 1 d .
H234 H 1.1629 0.1957 0.0923 0.094 Uiso 1 1 calc R
C235 C 1.0247(8) 0.1570(7) 0.0281(6) 0.075(3) Uani 1 1 d .
H235 H 1.0603 0.1223 0.0019 0.090 Uiso 1 1 calc R
C236 C 0.9108(6) 0.1644(5) 0.0103(4) 0.050(2) Uani 1 1 d .
H236 H 0.8715 0.1370 -0.0289 0.060 Uiso 1 1 calc R

loop_
_atom_site_aniso_label
_atom_site_aniso_U_11
_atom_site_aniso_U_22
_atom_site_aniso_U_33
_atom_site_aniso_U_23
_atom_site_aniso_U_13
_atom_site_aniso_U_12
Re1 0.02693(16) 0.03129(18) 0.02241(15) 0.00026(12) 0.00224(11) -0.00063(12)
Re3 0.02816(17) 0.03174(18) 0.02188(16) -0.00154(12) 0.00498(11) -0.00138(12)
Re2 0.02677(16) 0.03024(18) 0.02292(16) -0.00059(12) 0.00355(11) -0.00238(12)
Br3 0.0476(5) 0.0513(5) 0.0345(4) -0.0074(4) 0.0157(3) -0.0020(4)
Se1 0.0271(4) 0.0388(5) 0.0329(4) -0.0015(3) 0.0057(3) -0.0005(3)
Se2 0.0367(4) 0.0367(5) 0.0248(4) 0.0020(3) 0.0062(3) -0.0035(3)
Se3 0.0343(4) 0.0307(4) 0.0322(4) -0.0020(3) 0.0054(3) 0.0015(3)
Se4 0.0349(4) 0.0386(5) 0.0247(4) -0.0035(3) 0.0004(3) -0.0031(3)
P1 0.0290(10) 0.0356(12) 0.0303(10) 0.0041(8) -0.0002(8) 0.0007(8)
P2 0.0354(11) 0.0345(12) 0.0308(10) 0.0001(9) 0.0042(8) -0.0069(9)
C111 0.037(5) 0.053(5) 0.036(5) 0.007(4) -0.003(3) -0.002(4)
C112 0.082(7) 0.050(7) 0.066(7) 0.016(5) 0.004(5) 0.013(5)
C113 0.113(10) 0.059(8) 0.099(10) 0.017(7) 0.015(7) 0.009(7)
C114 0.123(11) 0.063(8) 0.100(10) -0.009(7) 0.024(8) 0.029(7)
C115 0.082(8) 0.067(8) 0.087(8) -0.023(6) 0.021(6) 0.017(6)
C116 0.049(6) 0.059(7) 0.055(6) -0.010(5) -0.001(4) -0.005(4)
C121 0.043(5) 0.052(6) 0.038(5) 0.008(4) -0.003(4) 0.000(4)
C122 0.046(6) 0.063(7) 0.092(8) -0.008(6) -0.004(5) -0.002(5)
C123 0.031(6) 0.104(10) 0.145(12) -0.002(9) -0.009(6) 0.002(6)
C124 0.045(7) 0.121(11) 0.080(8) 0.011(7) 0.003(5) -0.021(7)
C125 0.070(8) 0.075(8) 0.087(8) 0.024(6) -0.015(6) -0.030(6)
C126 0.052(6) 0.057(6) 0.062(6) 0.020(5) -0.009(4) -0.013(5)
C131 0.040(5) 0.047(5) 0.032(4) 0.006(4) -0.003(3) 0.014(4)
C132 0.091(8) 0.065(7) 0.043(6) 0.000(5) -0.004(5) -0.001(6)
C133 0.136(11) 0.103(10) 0.032(6) -0.009(6) -0.009(6) 0.028(8)
C134 0.098(10) 0.134(12) 0.048(7) 0.004(7) 0.020(6) 0.013(8)
C135 0.072(8) 0.127(11) 0.073(8) 0.038(8) 0.035(6) 0.036(7)
C136 0.055(6) 0.089(8) 0.043(5) 0.020(5) 0.017(4) 0.019(5)
C211 0.069(6) 0.036(5) 0.043(5) -0.001(4) 0.011(4) -0.016(4)
C212 0.092(8) 0.068(7) 0.080(8) 0.018(6) 0.038(6) 0.005(6)
C213 0.148(13) 0.098(10) 0.062(7) 0.018(7) 0.052(8) -0.005(9)
C214 0.138(12) 0.097(10) 0.062(8) 0.025(7) 0.026(8) -0.007(9)
C215 0.102(8) 0.055(7) 0.049(6) 0.012(5) -0.004(6) 0.002(6)
C216 0.065(6) 0.053(6) 0.048(5) 0.009(4) -0.004(4) -0.019(5)
C221 0.037(5) 0.041(5) 0.067(6) -0.014(4) 0.016(4) -0.016(4)
C222 0.113(8) 0.036(6) 0.061(6) -0.008(5) 0.018(6) -0.001(6)
C223 0.116(10) 0.067(8) 0.092(9) -0.032(7) 0.008(8) 0.008(7)
C224 0.074(7) 0.072(8) 0.094(9) -0.043(7) 0.016(6) 0.004(6)
C225 0.076(7) 0.066(7) 0.063(6) -0.028(5) 0.025(5) -0.010(6)
C226 0.075(7) 0.060(6) 0.041(5) -0.017(4) 0.014(4) -0.009(5)
C231 0.046(5) 0.047(5) 0.045(5) 0.003(4) 0.005(4) -0.013(4)
C232 0.052(6) 0.078(7) 0.061(6) -0.022(5) 0.007(4) -0.011(5)
C233 0.044(6) 0.111(10) 0.073(7) 0.003(7) -0.001(5) -0.020(6)
C234 0.027(5) 0.109(10) 0.099(9) 0.011(7) 0.014(5) -0.004(5)
C235 0.046(6) 0.078(8) 0.111(9) 0.006(7) 0.039(6) -0.001(5)
C236 0.044(5) 0.050(6) 0.059(6) -0.006(4) 0.021(4) 0.000(4)

loop_
_atom_type_symbol
_atom_type_description
_atom_type_scat_dispersion_real
_atom_type_scat_dispersion_imag
_atom_type_scat_source
C C 0.0033 0.0016 'International Tables Vol C Tables 4.2.6.8 and 6.1.1.4'
H H 0.0000 0.0000 'International Tables Vol C Tables 4.2.6.8 and 6.1.1.4'
Se Se -0.0929 2.2259 'International Tables Vol C Tables 4.2.6.8 and 6.1.1.4'
Br Br -0.2901 2.4595 'International Tables Vol C Tables 4.2.6.8 and 6.1.1.4'
P P 0.1023 0.0942 'International Tables Vol C Tables 4.2.6.8 and 6.1.1.4'
Re Re -1.0185 7.2310 'International Tables Vol C Tables 4.2.6.8 and 6.1.1.4'

loop_
_geom_angle_atom_site_label_1
_geom_angle_atom_site_label_2
_geom_angle_atom_site_label_3
_geom_angle
_geom_angle_site_symmetry_1
_geom_angle_site_symmetry_3
Se4 Re1 Se3 176.48(3) . 3_655
Se4 Re1 P1 88.27(5) . .
Se3 Re1 P1 95.24(5) 3_655 .
Se4 Re1 Se1 89.96(2) . .
Se3 Re1 Se1 89.62(2) 3_655 .
P1 Re1 Se1 93.87(5) . .
Se4 Re1 Se2 89.96(2) . .
Se3 Re1 Se2 90.16(2) 3_655 .
P1 Re1 Se2 91.08(5) . .
Se1 Re1 Se2 175.05(3) . .
Se4 Re1 Re3 118.49(2) . 3_655
Se3 Re1 Re3 58.484(18) 3_655 3_655
P1 Re1 Re3 138.67(4) . 3_655
Se1 Re1 Re3 58.166(17) . 3_655
Se2 Re1 Re3 117.741(19) . 3_655
Se4 Re1 Re3 58.802(18) . .
Se3 Re1 Re3 118.486(19) 3_655 .
P1 Re1 Re3 131.79(4) . .
Se1 Re1 Re3 117.91(2) . .
Se2 Re1 Re3 58.070(19) . .
Re3 Re1 Re3 89.505(12) 3_655 .
Se4 Re1 Re2 118.93(2) . 3_655
Se3 Re1 Re2 58.373(18) 3_655 3_655
P1 Re1 Re2 136.20(5) . 3_655
Se1 Re1 Re2 117.822(19) . 3_655
Se2 Re1 Re2 58.113(17) . 3_655
Re3 Re1 Re2 59.664(10) 3_655 3_655
Re3 Re1 Re2 60.132(10) . 3_655
Se4 Re1 Re2 58.482(18) . .
Se3 Re1 Re2 118.49(2) 3_655 .
P1 Re1 Re2 133.67(5) . .
Se1 Re1 Re2 58.407(18) . .
Se2 Re1 Re2 117.59(2) . .
Re3 Re1 Re2 60.011(10) 3_655 .
Re3 Re1 Re2 59.534(10) . .
Re2 Re1 Re2 89.924(12) 3_655 .
Se1 Re3 Se2 89.49(2) 3_655 .
Se1 Re3 Se3 89.64(3) 3_655 .
Se2 Re3 Se3 176.50(2) . .
Se1 Re3 Se4 176.06(3) 3_655 .
Se2 Re3 Se4 89.75(2) . .
Se3 Re3 Se4 90.89(2) . .
Se1 Re3 Br3 91.45(2) 3_655 .
Se2 Re3 Br3 92.37(3) . .
Se3 Re3 Br3 91.04(3) . .
Se4 Re3 Br3 92.45(3) . .
Se1 Re3 Re2 118.693(19) 3_655 .
Se2 Re3 Re2 119.151(19) . .
Se3 Re3 Re2 58.511(17) . .
Se4 Re3 Re2 58.537(18) . .
Br3 Re3 Re2 134.39(2) . .
Se1 Re3 Re1 58.442(17) 3_655 3_655
Se2 Re3 Re1 118.52(2) . 3_655
Se3 Re3 Re1 58.248(18) . 3_655
Se4 Re3 Re1 118.762(19) . 3_655
Br3 Re3 Re1 134.03(2) . 3_655
Re2 Re3 Re1 60.260(10) . 3_655
Se1 Re3 Re1 118.59(2) 3_655 .
Se2 Re3 Re1 58.661(17) . .
Se3 Re3 Re1 118.998(19) . .
Se4 Re3 Re1 57.862(18) . .
Br3 Re3 Re1 135.47(2) . .
Re2 Re3 Re1 60.506(10) . .
Re1 Re3 Re1 90.495(12) 3_655 .
Se1 Re3 Re2 58.585(18) 3_655 3_655
Se2 Re3 Re2 58.253(17) . 3_655
Se3 Re3 Re2 118.512(19) . 3_655
Se4 Re3 Re2 117.87(2) . 3_655
Br3 Re3 Re2 135.18(2) . 3_655
Re2 Re3 Re2 90.420(12) . 3_655
Re1 Re3 Re2 60.273(10) 3_655 3_655
Re1 Re3 Re2 60.017(10) . 3_655
Se2 Re2 Se3 90.33(2) 3_655 .
Se2 Re2 Se4 175.37(3) 3_655 .
Se3 Re2 Se4 91.04(2) . .
Se2 Re2 P2 92.12(5) 3_655 .
Se3 Re2 P2 85.97(5) . .
Se4 Re2 P2 92.38(5) . .
Se2 Re2 Se1 89.01(2) 3_655 .
Se3 Re2 Se1 175.42(3) . .
Se4 Re2 Se1 89.27(2) . .
P2 Re2 Se1 98.59(5) . .
Se2 Re2 Re3 118.595(19) 3_655 .
Se3 Re2 Re3 58.578(18) . .
Se4 Re2 Re3 58.717(18) . .
P2 Re2 Re3 130.71(4) . .
Se1 Re2 Re3 117.98(2) . .
Se2 Re2 Re1 58.556(17) 3_655 3_655
Se3 Re2 Re1 58.204(18) . 3_655
Se4 Re2 Re1 118.758(19) . 3_655
P2 Re2 Re1 130.44(5) . 3_655
Se1 Re2 Re1 117.79(2) . 3_655
Re3 Re2 Re1 60.076(10) . 3_655
Se2 Re2 Re3 58.107(19) 3_655 3_655
Se3 Re2 Re3 118.037(19) . 3_655
Se4 Re2 Re3 117.44(2) . 3_655
P2 Re2 Re3 139.39(4) . 3_655
Se1 Re2 Re3 57.950(18) . 3_655
Re3 Re2 Re3 89.580(12) . 3_655
Re1 Re2 Re3 59.852(10) 3_655 3_655
Se2 Re2 Re1 117.82(2) 3_655 .
Se3 Re2 Re1 118.52(2) . .
Se4 Re2 Re1 57.726(19) . .
P2 Re2 Re1 139.18(5) . .
Se1 Re2 Re1 58.047(18) . .
Re3 Re2 Re1 59.961(10) . .
Re1 Re2 Re1 90.076(12) 3_655 .
Re3 Re2 Re1 59.716(10) 3_655 .
Re3 Se1 Re1 63.391(18) 3_655 .
Re3 Se1 Re2 63.464(18) 3_655 .
Re1 Se1 Re2 63.546(18) . .
Re3 Se2 Re2 63.640(18) . 3_655
Re3 Se2 Re1 63.270(18) . .
Re2 Se2 Re1 63.332(17) 3_655 .
Re1 Se3 Re2 63.423(18) 3_655 .
Re1 Se3 Re3 63.268(19) 3_655 .
Re2 Se3 Re3 62.910(19) . .
Re1 Se4 Re2 63.792(18) . .
Re1 Se4 Re3 63.336(18) . .
Re2 Se4 Re3 62.746(18) . .
C111 P1 C131 105.2(3) . .
C111 P1 C121 98.9(4) . .
C131 P1 C121 102.1(4) . .
C111 P1 Re1 117.5(2) . .
C131 P1 Re1 113.0(2) . .
C121 P1 Re1 118.0(3) . .
C231 P2 C211 104.5(4) . .
C231 P2 C221 103.9(4) . .
C211 P2 C221 101.7(4) . .
C231 P2 Re2 117.0(3) . .
C211 P2 Re2 112.4(3) . .
C221 P2 Re2 115.5(2) . .
C112 C111 C116 116.4(9) . .
C112 C111 P1 125.5(7) . .
C116 C111 P1 117.4(6) . .
C113 C112 C111 121.1(10) . .
C114 C113 C112 120.2(11) . .
C113 C114 C115 119.9(11) . .
C116 C115 C114 120.1(10) . .
C115 C116 C111 122.2(9) . .
C126 C121 C122 118.8(8) . .
C126 C121 P1 121.4(6) . .
C122 C121 P1 119.7(7) . .
C123 C122 C121 119.9(10) . .
C124 C123 C122 121.1(11) . .
C123 C124 C125 119.7(10) . .
C124 C125 C126 121.4(10) . .
C125 C126 C121 119.0(9) . .
C132 C131 C136 117.5(8) . .
C132 C131 P1 121.1(7) . .
C136 C131 P1 121.3(6) . .
C131 C132 C133 121.9(10) . .
C134 C133 C132 118.2(11) . .
C135 C134 C133 121.4(11) . .
C134 C135 C136 119.3(11) . .
C131 C136 C135 121.6(10) . .
C212 C211 C216 119.3(8) . .
C212 C211 P2 122.8(8) . .
C216 C211 P2 117.9(6) . .
C211 C212 C213 118.2(10) . .
C214 C213 C212 120.7(11) . .
C215 C214 C213 120.1(11) . .
C214 C215 C216 121.0(11) . .
C215 C216 C211 120.7(9) . .
C226 C221 C222 117.3(8) . .
C226 C221 P2 121.3(7) . .
C222 C221 P2 121.4(7) . .
C221 C222 C223 120.3(10) . .
C224 C223 C222 120.7(11) . .
C225 C224 C223 119.2(10) . .
C224 C225 C226 120.0(10) . .
C225 C226 C221 122.6(10) . .
C232 C231 C236 116.6(8) . .
C232 C231 P2 124.0(7) . .
C236 C231 P2 119.3(6) . .
C231 C232 C233 122.3(9) . .
C234 C233 C232 118.7(9) . .
C235 C234 C233 119.8(10) . .
C234 C235 C236 121.5(10) . .
C235 C236 C231 121.0(9) . .

loop_
_geom_bond_atom_site_label_1
_geom_bond_atom_site_label_2
_geom_bond_distance
_geom_bond_site_symmetry_2
Re1 Se4 2.5013(7) .
Re1 Se3 2.5129(7) 3_655
Re1 P1 2.5146(18) .
Re1 Se1 2.5154(7) .
Re1 Se2 2.5244(7) .
Re1 Re3 2.6394(4) 3_655
Re1 Re3 2.6398(4) .
Re1 Re2 2.6442(4) 3_655
Re1 Re2 2.6542(4) .
Re3 Se1 2.5080(7) 3_655
Re3 Se2 2.5084(8) .
Re3 Se3 2.5193(8) .
Re3 Se4 2.5267(7) .
Re3 Br3 2.5672(7) .
Re3 Re2 2.6284(4) .
Re3 Re1 2.6394(4) 3_655
Re3 Re2 2.6473(4) 3_655
Re2 Se2 2.5124(7) 3_655
Re2 Se3 2.5175(7) .
Re2 Se4 2.5219(7) .
Re2 P2 2.5222(19) .
Re2 Se1 2.5252(7) .
Re2 Re1 2.6442(4) 3_655
Re2 Re3 2.6473(4) 3_655
Se1 Re3 2.5080(7) 3_655
Se2 Re2 2.5124(7) 3_655
Se3 Re1 2.5129(7) 3_655
P1 C111 1.816(9) .
P1 C131 1.839(7) .
P1 C121 1.843(8) .
P2 C231 1.788(8) .
P2 C211 1.837(8) .
P2 C221 1.854(8) .
C111 C112 1.399(11) .
C111 C116 1.408(10) .
C112 C113 1.385(13) .
C113 C114 1.375(13) .
C114 C115 1.376(14) .
C115 C116 1.361(12) .
C121 C126 1.397(11) .
C121 C122 1.408(11) .
C122 C123 1.373(12) .
C123 C124 1.360(15) .
C124 C125 1.369(14) .
C125 C126 1.387(12) .
C131 C132 1.374(11) .
C131 C136 1.382(11) .
C132 C133 1.394(12) .
C133 C134 1.381(15) .
C134 C135 1.350(15) .
C135 C136 1.387(12) .
C211 C212 1.374(11) .
C211 C216 1.411(11) .
C212 C213 1.413(13) .
C213 C214 1.386(15) .
C214 C215 1.334(14) .
C215 C216 1.360(11) .
C221 C226 1.372(11) .
C221 C222 1.376(12) .
C222 C223 1.389(13) .
C223 C224 1.366(14) .
C224 C225 1.359(14) .
C225 C226 1.361(11) .
C231 C232 1.392(11) .
C231 C236 1.400(11) .
C232 C233 1.407(12) .
C233 C234 1.381(14) .
C234 C235 1.361(14) .
C235 C236 1.381(11) .
